data_7122294
loop_
_publ_author_name
'Iyer, Akila'
'Ahuja, Sapna'
'Jockusch, Steffen'
'Ugrinov, Angel'
'Sivaguru, Jayaraman'

_publ_section_title
;
 Conjugate addition from the excited state.
;
_journal_issue 78
_journal_name_full 'Chemical communications (Cambridge, England)'
_journal_page_first 11021
_journal_page_last 11024
_journal_paper_doi 10.1039/c8cc05924a
_journal_volume 54
_journal_year 2018
_chemical_formula_moiety 'C17 H16 N2 O2'
_chemical_formula_sum 'C17 H16 N2 O2'
_chemical_formula_weight 280.32
_space_group_crystal_system monoclinic
_space_group_IT_number 14
_space_group_name_Hall '-P 2yn'
_space_group_name_H-M_alt 'P 1 21/n 1'
_symmetry_space_group_name_Hall '-P 2yn'
_symmetry_space_group_name_H-M 'P 1 21/n 1'
_atom_sites_solution_hydrogens geom
_audit_creation_date 2016-03-09
_audit_creation_method
;
Olex2 1.2
(compiled 2016.02.19 svn.r3266 for OlexSys, GUI svn.r5155)
;
_audit_update_record
;
2018-06-20 deposited with the CCDC.
2018-09-04 downloaded from the CCDC.
;
_cell_angle_alpha 90
_cell_angle_beta 96.290(2)
_cell_angle_gamma 90
_cell_formula_units_Z 4
_cell_length_a 11.0260(4)
_cell_length_b 7.7415(2)
_cell_length_c 16.8380(6)
_cell_measurement_reflns_used 3762
_cell_measurement_temperature 100(2)
_cell_measurement_theta_max 66.44
_cell_measurement_theta_min 5.29
_cell_volume 1428.60(8)
_computing_cell_refinement 'SAINT v8.34A (Bruker, 2013)'
_computing_data_reduction 'SAINT v8.34A (Bruker, 2013)'
_computing_molecular_graphics 'Olex2 (Dolomanov et al., 2009)'
_computing_publication_material 'Olex2 (Dolomanov et al., 2009)'
_computing_structure_refinement 'XL (Sheldrick, 2008)'
_diffrn_ambient_temperature 99.95
_diffrn_measured_fraction_theta_full 0.989
_diffrn_measured_fraction_theta_max 0.989
_diffrn_measurement_device_type 'Bruker APEX-II CCD'
_diffrn_measurement_method '\f and \w scans'
_diffrn_radiation_type CuK\a
_diffrn_radiation_wavelength 1.54178
_diffrn_reflns_av_R_equivalents 0.0258
_diffrn_reflns_av_unetI/netI 0.0261
_diffrn_reflns_Laue_measured_fraction_full 0.989
_diffrn_reflns_Laue_measured_fraction_max 0.989
_diffrn_reflns_limit_h_max 12
_diffrn_reflns_limit_h_min -13
_diffrn_reflns_limit_k_max 8
_diffrn_reflns_limit_k_min -9
_diffrn_reflns_limit_l_max 19
_diffrn_reflns_limit_l_min -19
_diffrn_reflns_number 8217
_diffrn_reflns_point_group_measured_fraction_full 0.989
_diffrn_reflns_point_group_measured_fraction_max 0.989
_diffrn_reflns_theta_full 66.596
_diffrn_reflns_theta_max 66.596
_diffrn_reflns_theta_min 5.286
_diffrn_standards_number 0
_exptl_absorpt_coefficient_mu 0.698
_exptl_absorpt_correction_T_max 0.7528
_exptl_absorpt_correction_T_min 0.6828
_exptl_absorpt_correction_type multi-scan
_exptl_absorpt_process_details
;
SADABS-2014/2 (Bruker,2014/2) was used for absorption correction.
wR2(int) was 0.0860 before and 0.0437 after correction.
The Ratio of minimum to maximum transmission is 0.9070.
The \l/2 correction factor is 0.00150.
;
_exptl_crystal_colour colourless
_exptl_crystal_density_diffrn 1.303
_exptl_crystal_description plate
_exptl_crystal_F_000 592
_exptl_crystal_size_max 0.19
_exptl_crystal_size_mid 0.16
_exptl_crystal_size_min 0.04
_refine_diff_density_max 0.225
_refine_diff_density_min -0.266
_refine_diff_density_rms 0.050
_refine_ls_extinction_method none
_refine_ls_goodness_of_fit_ref 1.041
_refine_ls_hydrogen_treatment constr
_refine_ls_matrix_type full
_refine_ls_number_parameters 191
_refine_ls_number_reflns 2489
_refine_ls_number_restraints 0
_refine_ls_restrained_S_all 1.041
_refine_ls_R_factor_all 0.0467
_refine_ls_R_factor_gt 0.0406
_refine_ls_shift/su_max 0.000
_refine_ls_shift/su_mean 0.000
_refine_ls_structure_factor_coef Fsqd
_refine_ls_weighting_details 'w=1/[\s^2^(Fo^2^)+(0.0577P)^2^+0.5953P] where P=(Fo^2^+2Fc^2^)/3'
_refine_ls_weighting_scheme calc
_refine_ls_wR_factor_gt 0.1042
_refine_ls_wR_factor_ref 0.1088
_reflns_Friedel_coverage 0.000
_reflns_number_gt 2172
_reflns_number_total 2489
_reflns_threshold_expression 'I > 2\s(I)'
_cod_data_source_file c8cc05924a2.cif
_cod_data_source_block 13
_cod_depositor_comments 'Adding full bibliography for 7122294--7122301.cif.'
_cod_database_code 7122294
_shelx_space_group_comment
;
The symmetry employed for this shelxl refinement is uniquely defined
by the following loop, which should always be used as a source of
symmetry information in preference to the above space-group names.
They are only intended as comments.
;
_shelx_estimated_absorpt_t_max 0.973
_shelx_estimated_absorpt_t_min 0.879
_olex2_refinement_description
;
1. Fixed Uiso
 At 1.2 times of:
  All C(H) groups, All C(H,H) groups, All N(H) groups
 At 1.5 times of:
  All C(H,H,H) groups
2.a Aromatic/amide H refined with riding coordinates:
 N2(H2), C1(H1), C2(H2A), C3(H3), C7(H7), C8(H8), C9(H9), C10(H10), C11(H11),
 C16(H16), C17(H17)
2.b X=CH2 refined with riding coordinates:
 C14(H14A,H14B)
2.c Idealised Me refined as rotating group:
 C15(H15A,H15B,H15C)
;
_shelx_shelxl_version_number 2014/7
_olex2_submission_special_instructions 'No special instructions were received'

loop_
_space_group_symop_operation_xyz
'x, y, z'
'-x+1/2, y+1/2, -z+1/2'
'-x, -y, -z'
'x-1/2, -y-1/2, z-1/2'

loop_
_atom_site_label
_atom_site_type_symbol
_atom_site_fract_x
_atom_site_fract_y
_atom_site_fract_z
_atom_site_U_iso_or_equiv
_atom_site_adp_type
_atom_site_occupancy
_atom_site_site_symmetry_order
_atom_site_calc_flag
_atom_site_refinement_flags_posn
O1 O 1.02985(9) 0.74812(14) 0.32322(6) 0.0240(3) Uani 1 1 d .
O2 O 0.80888(10) 0.81158(14) 0.18744(6) 0.0258(3) Uani 1 1 d .
N1 N 0.89466(10) 0.55044(15) 0.21691(7) 0.0176(3) Uani 1 1 d .
N2 N 0.86936(11) 0.56884(15) 0.29593(7) 0.0180(3) Uani 1 1 d .
H2 H 0.8056 0.5176 0.3127 0.022 Uiso 1 1 calc R
C1 C 1.15819(15) 0.1697(2) 0.18997(9) 0.0273(4) Uani 1 1 d .
H1 H 1.2182 0.0834 0.1853 0.033 Uiso 1 1 calc R
C2 C 1.18636(14) 0.3418(2) 0.17866(9) 0.0250(4) Uani 1 1 d .
H2A H 1.2650 0.3731 0.1654 0.030 Uiso 1 1 calc R
C3 C 1.09937(13) 0.4681(2) 0.18672(8) 0.0205(3) Uani 1 1 d .
H3 H 1.1187 0.5866 0.1805 0.025 Uiso 1 1 calc R
C4 C 0.98409(13) 0.42024(19) 0.20396(8) 0.0179(3) Uani 1 1 d .
C5 C 0.94546(13) 0.66785(18) 0.34658(9) 0.0182(3) Uani 1 1 d .
C6 C 0.91655(13) 0.67332(18) 0.43156(9) 0.0187(3) Uani 1 1 d .
C7 C 0.81937(16) 0.5865(2) 0.45840(10) 0.0314(4) Uani 1 1 d .
H7 H 0.7673 0.5183 0.4222 0.038 Uiso 1 1 calc R
C8 C 0.79738(16) 0.5982(2) 0.53786(10) 0.0325(4) Uani 1 1 d .
H8 H 0.7305 0.5378 0.5558 0.039 Uiso 1 1 calc R
C9 C 0.87222(15) 0.6970(2) 0.59075(9) 0.0267(4) Uani 1 1 d .
H9 H 0.8569 0.7054 0.6450 0.032 Uiso 1 1 calc R
C10 C 0.96910(17) 0.7833(3) 0.56456(10) 0.0371(4) Uani 1 1 d .
H10 H 1.0208 0.8515 0.6009 0.045 Uiso 1 1 calc R
C11 C 0.99189(16) 0.7712(2) 0.48517(10) 0.0321(4) Uani 1 1 d .
H11 H 1.0595 0.8305 0.4676 0.038 Uiso 1 1 calc R
C12 C 0.85980(12) 0.68185(19) 0.16542(9) 0.0184(3) Uani 1 1 d .
C13 C 0.88159(13) 0.6567(2) 0.07969(9) 0.0213(3) Uani 1 1 d .
C14 C 0.82848(16) 0.5182(2) 0.03850(10) 0.0319(4) Uani 1 1 d .
H14A H 0.8362 0.5050 -0.0168 0.038 Uiso 1 1 calc R
H14B H 0.7841 0.4355 0.0653 0.038 Uiso 1 1 calc R
C15 C 0.95108(16) 0.7897(2) 0.04435(10) 0.0301(4) Uani 1 1 d .
H15A H 0.9453 0.7726 -0.0136 0.045 Uiso 1 1 calc GR
H15B H 1.0367 0.7830 0.0669 0.045 Uiso 1 1 calc GR
H15C H 0.9182 0.9035 0.0558 0.045 Uiso 1 1 calc GR
C16 C 0.95446(14) 0.24797(19) 0.21447(9) 0.0219(3) Uani 1 1 d .
H16 H 0.8749 0.2165 0.2258 0.026 Uiso 1 1 calc R
C17 C 1.04268(15) 0.1225(2) 0.20815(9) 0.0274(4) Uani 1 1 d .
H17 H 1.0242 0.0043 0.2162 0.033 Uiso 1 1 calc R

loop_
_atom_site_aniso_label
_atom_site_aniso_U_11
_atom_site_aniso_U_22
_atom_site_aniso_U_33
_atom_site_aniso_U_23
_atom_site_aniso_U_13
_atom_site_aniso_U_12
O1 0.0220(5) 0.0259(6) 0.0249(6) -0.0004(4) 0.0064(4) -0.0069(4)
O2 0.0272(6) 0.0247(6) 0.0261(6) 0.0025(5) 0.0064(4) 0.0089(5)
N1 0.0187(6) 0.0194(6) 0.0151(6) 0.0006(5) 0.0045(5) 0.0021(5)
N2 0.0187(6) 0.0206(6) 0.0157(6) -0.0003(5) 0.0062(5) -0.0022(5)
C1 0.0338(9) 0.0293(9) 0.0179(8) -0.0043(6) -0.0012(6) 0.0147(7)
C2 0.0202(8) 0.0369(9) 0.0180(7) -0.0016(6) 0.0023(6) 0.0069(7)
C3 0.0218(8) 0.0228(7) 0.0165(7) 0.0003(6) 0.0006(5) 0.0016(6)
C4 0.0204(7) 0.0200(7) 0.0130(7) -0.0002(5) 0.0009(5) 0.0034(6)
C5 0.0177(7) 0.0160(7) 0.0210(8) 0.0016(6) 0.0023(6) 0.0023(6)
C6 0.0204(7) 0.0165(7) 0.0193(7) 0.0004(6) 0.0030(6) 0.0027(6)
C7 0.0358(9) 0.0380(10) 0.0212(8) -0.0059(7) 0.0063(7) -0.0142(8)
C8 0.0361(9) 0.0404(10) 0.0224(8) -0.0007(7) 0.0095(7) -0.0108(8)
C9 0.0342(9) 0.0285(8) 0.0174(7) -0.0001(6) 0.0031(6) 0.0056(7)
C10 0.0424(10) 0.0459(11) 0.0222(9) -0.0082(8) -0.0002(7) -0.0150(9)
C11 0.0319(9) 0.0406(10) 0.0238(9) -0.0033(7) 0.0036(7) -0.0130(8)
C12 0.0132(7) 0.0209(7) 0.0210(8) 0.0013(6) 0.0017(5) 0.0007(6)
C13 0.0189(7) 0.0256(8) 0.0193(7) 0.0045(6) 0.0022(6) 0.0056(6)
C14 0.0358(9) 0.0395(10) 0.0200(8) 0.0009(7) 0.0010(7) -0.0038(8)
C15 0.0334(9) 0.0335(9) 0.0239(8) 0.0048(7) 0.0055(7) 0.0030(7)
C16 0.0255(8) 0.0223(8) 0.0176(7) -0.0003(6) 0.0007(6) -0.0007(6)
C17 0.0403(9) 0.0190(8) 0.0216(8) -0.0017(6) -0.0022(7) 0.0043(7)

loop_
_atom_type_symbol
_atom_type_description
_atom_type_scat_dispersion_real
_atom_type_scat_dispersion_imag
_atom_type_scat_source
C C 0.0181 0.0091 'International Tables Vol C Tables 4.2.6.8 and 6.1.1.4'
H H 0.0000 0.0000 'International Tables Vol C Tables 4.2.6.8 and 6.1.1.4'
N N 0.0311 0.0180 'International Tables Vol C Tables 4.2.6.8 and 6.1.1.4'
O O 0.0492 0.0322 'International Tables Vol C Tables 4.2.6.8 and 6.1.1.4'

loop_
_geom_angle_atom_site_label_1
_geom_angle_atom_site_label_2
_geom_angle_atom_site_label_3
_geom_angle
N2 N1 C4 115.24(11)
C12 N1 N2 117.24(12)
C12 N1 C4 125.05(12)
N1 N2 H2 120.7
C5 N2 N1 118.65(11)
C5 N2 H2 120.7
C2 C1 H1 119.8
C2 C1 C17 120.49(15)
C17 C1 H1 119.8
C1 C2 H2A 120.1
C1 C2 C3 119.78(15)
C3 C2 H2A 120.1
C2 C3 H3 120.3
C4 C3 C2 119.49(14)
C4 C3 H3 120.3
C3 C4 N1 120.18(13)
C3 C4 C16 121.18(14)
C16 C4 N1 118.50(13)
O1 C5 N2 121.56(13)
O1 C5 C6 122.87(13)
N2 C5 C6 115.57(12)
C7 C6 C5 123.47(13)
C7 C6 C11 118.98(14)
C11 C6 C5 117.55(14)
C6 C7 H7 119.8
C6 C7 C8 120.45(15)
C8 C7 H7 119.8
C7 C8 H8 119.9
C9 C8 C7 120.23(16)
C9 C8 H8 119.9
C8 C9 H9 120.2
C10 C9 C8 119.64(15)
C10 C9 H9 120.2
C9 C10 H10 119.8
C9 C10 C11 120.34(16)
C11 C10 H10 119.8
C6 C11 C10 120.35(16)
C6 C11 H11 119.8
C10 C11 H11 119.8
O2 C12 N1 121.63(13)
O2 C12 C13 121.52(13)
N1 C12 C13 116.79(12)
C14 C13 C12 118.83(14)
C14 C13 C15 124.26(15)
C15 C13 C12 116.75(13)
C13 C14 H14A 120.0
C13 C14 H14B 120.0
H14A C14 H14B 120.0
C13 C15 H15A 109.5
C13 C15 H15B 109.5
C13 C15 H15C 109.5
H15A C15 H15B 109.5
H15A C15 H15C 109.5
H15B C15 H15C 109.5
C4 C16 H16 120.5
C17 C16 C4 119.08(15)
C17 C16 H16 120.5
C1 C17 H17 120.0
C16 C17 C1 119.97(15)
C16 C17 H17 120.0

loop_
_geom_bond_atom_site_label_1
_geom_bond_atom_site_label_2
_geom_bond_distance
O1 C5 1.2194(18)
O2 C12 1.2276(18)
N1 N2 1.3964(16)
N1 C4 1.4432(18)
N1 C12 1.3643(18)
N2 H2 0.8800
N2 C5 1.3646(19)
C1 H1 0.9500
C1 C2 1.386(2)
C1 C17 1.391(2)
C2 H2A 0.9500
C2 C3 1.387(2)
C3 H3 0.9500
C3 C4 1.385(2)
C4 C16 1.389(2)
C5 C6 1.500(2)
C6 C7 1.382(2)
C6 C11 1.384(2)
C7 H7 0.9500
C7 C8 1.389(2)
C8 H8 0.9500
C8 C9 1.378(2)
C9 H9 0.9500
C9 C10 1.373(3)
C10 H10 0.9500
C10 C11 1.390(2)
C11 H11 0.9500
C12 C13 1.502(2)
C13 C14 1.373(2)
C13 C15 1.449(2)
C14 H14A 0.9500
C14 H14B 0.9500
C15 H15A 0.9800
C15 H15B 0.9800
C15 H15C 0.9800
C16 H16 0.9500
C16 C17 1.387(2)
C17 H17 0.9500

loop_
_geom_torsion_atom_site_label_1
_geom_torsion_atom_site_label_2
_geom_torsion_atom_site_label_3
_geom_torsion_atom_site_label_4
_geom_torsion
O1 C5 C6 C7 178.31(15)
O1 C5 C6 C11 -1.6(2)
O2 C12 C13 C14 -118.44(16)
O2 C12 C13 C15 57.18(19)
N1 N2 C5 O1 4.5(2)
N1 N2 C5 C6 -176.64(11)
N1 C4 C16 C17 -175.16(12)
N1 C12 C13 C14 58.88(19)
N1 C12 C13 C15 -125.49(14)
N2 N1 C4 C3 -108.01(14)
N2 N1 C4 C16 67.73(16)
N2 N1 C12 O2 0.38(19)
N2 N1 C12 C13 -176.93(11)
N2 C5 C6 C7 -0.5(2)
N2 C5 C6 C11 179.55(14)
C1 C2 C3 C4 -1.7(2)
C2 C1 C17 C16 0.5(2)
C2 C3 C4 N1 176.56(12)
C2 C3 C4 C16 0.9(2)
C3 C4 C16 C17 0.5(2)
C4 N1 N2 C5 82.67(15)
C4 N1 C12 O2 -160.86(13)
C4 N1 C12 C13 21.82(19)
C4 C16 C17 C1 -1.2(2)
C5 C6 C7 C8 -179.55(15)
C5 C6 C11 C10 179.21(16)
C6 C7 C8 C9 0.2(3)
C7 C6 C11 C10 -0.7(3)
C7 C8 C9 C10 -0.3(3)
C8 C9 C10 C11 0.0(3)
C9 C10 C11 C6 0.5(3)
C11 C6 C7 C8 0.4(3)
C12 N1 N2 C5 -80.41(16)
C12 N1 C4 C3 53.56(19)
C12 N1 C4 C16 -130.70(15)
C17 C1 C2 C3 1.0(2)
